data_7150683
loop_
_publ_author_name
'Shin, Ji-Young'
'Patrick, Brian O.'
'Dolphin, David'

_publ_section_title
;
 Facile synthesis of dicyanovinyl-di(meso-aryl)dipyrromethenes via a
 dipyrromethene--DDQ adduct
;
_journal_issue 10
_journal_name_full 'Organic &amp; Biomolecular Chemistry'
_journal_page_first 2032
_journal_page_last 2035
_journal_paper_doi 10.1039/b904446a
_journal_volume 7
_journal_year 2009
_chemical_formula_sum 'C22 H11 Cl4 N3 O3'
_chemical_formula_weight 507.14
_chemical_name_systematic
;
?
;
_space_group_IT_number 2
_symmetry_cell_setting triclinic
_symmetry_space_group_name_Hall '-P 1'
_symmetry_space_group_name_H-M 'P -1'
_atom_sites_solution_hydrogens geom
_atom_sites_solution_primary direct
_atom_sites_solution_secondary difmap
_audit_creation_method SHELXL-97
_cell_angle_alpha 84.895(5)
_cell_angle_beta 77.368(5)
_cell_angle_gamma 81.828(5)
_cell_formula_units_Z 2
_cell_length_a 7.8137(8)
_cell_length_b 9.9057(11)
_cell_length_c 14.0837(16)
_cell_measurement_reflns_used 9847
_cell_measurement_temperature 173(2)
_cell_measurement_theta_max 28.02
_cell_measurement_theta_min 2.69
_cell_volume 1051.0(2)
_computing_structure_refinement 'SHELXL-97 (Sheldrick, 1997)'
_diffrn_ambient_temperature 173(2)
_diffrn_measured_fraction_theta_full 0.992
_diffrn_measured_fraction_theta_max 0.992
_diffrn_measurement_device_type 'Bruker X8 APEX II'
_diffrn_measurement_method 'area detector'
_diffrn_radiation_monochromator graphite
_diffrn_radiation_source 'fine-focus sealed tube'
_diffrn_radiation_type MoK\a
_diffrn_radiation_wavelength 0.71073
_diffrn_reflns_av_R_equivalents 0.0287
_diffrn_reflns_av_sigmaI/netI 0.0183
_diffrn_reflns_limit_h_max 10
_diffrn_reflns_limit_h_min -10
_diffrn_reflns_limit_k_max 13
_diffrn_reflns_limit_k_min -13
_diffrn_reflns_limit_l_max 18
_diffrn_reflns_limit_l_min -18
_diffrn_reflns_number 36857
_diffrn_reflns_theta_full 28.09
_diffrn_reflns_theta_max 28.09
_diffrn_reflns_theta_min 1.48
_exptl_absorpt_coefficient_mu 0.595
_exptl_absorpt_correction_T_max 0.931
_exptl_absorpt_correction_T_min 0.864
_exptl_absorpt_correction_type multi-scan
_exptl_crystal_colour red
_exptl_crystal_density_diffrn 1.603
_exptl_crystal_density_method 'not measured'
_exptl_crystal_description irregular
_exptl_crystal_F_000 512
_exptl_crystal_size_max 0.40
_exptl_crystal_size_mid 0.18
_exptl_crystal_size_min 0.12
_refine_diff_density_max 0.367
_refine_diff_density_min -0.350
_refine_diff_density_rms 0.048
_refine_ls_extinction_method none
_refine_ls_goodness_of_fit_ref 1.027
_refine_ls_hydrogen_treatment mixed
_refine_ls_matrix_type full
_refine_ls_number_parameters 294
_refine_ls_number_reflns 5085
_refine_ls_number_restraints 0
_refine_ls_restrained_S_all 1.027
_refine_ls_R_factor_all 0.0381
_refine_ls_R_factor_gt 0.0302
_refine_ls_shift/su_max 0.001
_refine_ls_shift/su_mean 0.000
_refine_ls_structure_factor_coef Fsqd
_refine_ls_weighting_details 'calc w=1/[\s^2^(Fo^2^)+(0.0372P)^2^+0.4861P] where P=(Fo^2^+2Fc^2^)/3'
_refine_ls_weighting_scheme calc
_refine_ls_wR_factor_gt 0.0740
_refine_ls_wR_factor_ref 0.0787
_reflns_number_gt 4365
_reflns_number_total 5085
_reflns_threshold_expression >2sigma(I)
_cod_data_source_file b904446a.txt
_cod_data_source_block dd308
_cod_original_sg_symbol_H-M P-1
_cod_database_code 7150683

loop_
_symmetry_equiv_pos_as_xyz
'x, y, z'
'-x, -y, -z'

loop_
_atom_site_label
_atom_site_type_symbol
_atom_site_fract_x
_atom_site_fract_y
_atom_site_fract_z
_atom_site_U_iso_or_equiv
_atom_site_adp_type
_atom_site_occupancy
_atom_site_symmetry_multiplicity
_atom_site_calc_flag
_atom_site_refinement_flags
_atom_site_disorder_assembly
_atom_site_disorder_group
C1 C 0.39784(18) 0.85221(14) 1.15211(10) 0.0235(3) Uani 1 1 d . . .
C2 C 0.30730(18) 0.87798(15) 1.07067(10) 0.0236(3) Uani 1 1 d . . .
C3 C 0.27756(18) 0.75812(15) 1.04394(10) 0.0237(3) Uani 1 1 d . . .
C4 C 0.34763(17) 0.65111(15) 1.10628(10) 0.0224(3) Uani 1 1 d . . .
C5 C 0.34992(18) 0.51356(15) 1.11345(10) 0.0231(3) Uani 1 1 d . . .
C6 C 0.43018(18) 0.41860(14) 1.17950(10) 0.0227(3) Uani 1 1 d . . .
C7 C 0.4055(2) 0.28155(15) 1.20163(12) 0.0285(3) Uani 1 1 d . . .
H7 H 0.3316 0.2327 1.1758 0.034 Uiso 1 1 calc R . .
C8 C 0.5092(2) 0.22988(15) 1.26843(12) 0.0288(3) Uani 1 1 d . . .
H8 H 0.5172 0.1395 1.2975 0.035 Uiso 1 1 calc R . .
C9 C 0.59936(19) 0.33408(14) 1.28518(10) 0.0231(3) Uani 1 1 d . . .
C10 C 0.73335(19) 0.32676(14) 1.34214(10) 0.0228(3) Uani 1 1 d . . .
C11 C 0.84056(19) 0.42470(14) 1.33803(10) 0.0228(3) Uani 1 1 d . . .
C12 C 0.9877(2) 0.42163(16) 1.38689(11) 0.0284(3) Uani 1 1 d . . .
H12 H 1.0247 0.3514 1.4313 0.034 Uiso 1 1 calc R . .
C13 C 1.0607(2) 0.53689(16) 1.35718(11) 0.0298(3) Uani 1 1 d . . .
H13 H 1.1600 0.5648 1.3752 0.036 Uiso 1 1 calc R . .
C14 C 0.95413(18) 0.60992(14) 1.29119(10) 0.0231(3) Uani 1 1 d . . .
C15 C 0.26870(19) 0.44838(16) 1.05010(11) 0.0280(3) Uani 1 1 d . . .
C16 C 0.75203(19) 0.19872(14) 1.40535(10) 0.0229(3) Uani 1 1 d . . .
C17 C 0.6487(2) 0.18563(15) 1.49912(11) 0.0279(3) Uani 1 1 d . . .
C18 C 0.6550(2) 0.06465(16) 1.55592(11) 0.0310(3) Uani 1 1 d . . .
H18 H 0.5854 0.0597 1.6202 0.037 Uiso 1 1 calc R . .
C19 C 0.7632(2) -0.04868(16) 1.51823(12) 0.0304(3) Uani 1 1 d . . .
H19 H 0.7647 -0.1331 1.5560 0.036 Uiso 1 1 calc R . .
C20 C 0.8694(2) -0.04088(15) 1.42623(12) 0.0280(3) Uani 1 1 d . . .
H20 H 0.9450 -0.1189 1.4006 0.034 Uiso 1 1 calc R . .
C21 C 0.86408(19) 0.08260(14) 1.37183(10) 0.0234(3) Uani 1 1 d . . .
C22 C 0.8618(2) 0.79596(16) 1.19257(12) 0.0317(3) Uani 1 1 d . . .
H22A H 0.8582 0.7365 1.1412 0.048 Uiso 1 1 calc R . .
H22B H 0.8972 0.8838 1.1629 0.048 Uiso 1 1 calc R . .
H22C H 0.7444 0.8111 1.2352 0.048 Uiso 1 1 calc R . .
N1 N 0.54751(16) 0.44850(12) 1.23156(9) 0.0220(2) Uani 1 1 d . . .
N2 N 0.82636(15) 0.54653(12) 1.27922(9) 0.0221(2) Uani 1 1 d . . .
N3 N 0.2148(2) 0.38578(16) 1.00161(12) 0.0412(4) Uani 1 1 d . . .
O1 O 0.44719(15) 0.92733(11) 1.19898(8) 0.0299(2) Uani 1 1 d . . .
O2 O 0.42204(13) 0.71090(10) 1.16990(7) 0.0235(2) Uani 1 1 d . . .
O3 O 0.98780(13) 0.73187(10) 1.24908(8) 0.0262(2) Uani 1 1 d . . .
Cl1 Cl 0.24994(5) 1.03820(4) 1.02580(3) 0.03168(10) Uani 1 1 d . . .
Cl2 Cl 0.17231(5) 0.73577(4) 0.95475(3) 0.03291(10) Uani 1 1 d . . .
Cl3 Cl 0.50590(7) 0.32512(4) 1.54669(3) 0.04787(13) Uani 1 1 d . . .
Cl4 Cl 1.00404(5) 0.09365(4) 1.25801(3) 0.03463(10) Uani 1 1 d . . .
H1N H 0.595(2) 0.520(2) 1.2286(14) 0.034(5) Uiso 1 1 d . . .

loop_
_atom_site_aniso_label
_atom_site_aniso_U_11
_atom_site_aniso_U_22
_atom_site_aniso_U_33
_atom_site_aniso_U_23
_atom_site_aniso_U_13
_atom_site_aniso_U_12
C1 0.0237(7) 0.0209(7) 0.0242(7) 0.0004(5) -0.0032(5) -0.0014(5)
C2 0.0228(7) 0.0245(7) 0.0209(7) 0.0030(5) -0.0029(5) 0.0000(5)
C3 0.0188(6) 0.0313(7) 0.0200(7) 0.0000(6) -0.0035(5) -0.0012(5)
C4 0.0194(6) 0.0267(7) 0.0217(7) -0.0026(5) -0.0049(5) -0.0031(5)
C5 0.0192(6) 0.0266(7) 0.0241(7) -0.0031(6) -0.0041(5) -0.0043(5)
C6 0.0210(6) 0.0219(7) 0.0256(7) -0.0013(5) -0.0037(5) -0.0056(5)
C7 0.0280(7) 0.0242(7) 0.0350(8) -0.0005(6) -0.0057(6) -0.0113(6)
C8 0.0326(8) 0.0209(7) 0.0321(8) 0.0038(6) -0.0042(6) -0.0084(6)
C9 0.0267(7) 0.0195(6) 0.0214(7) 0.0015(5) -0.0018(5) -0.0041(5)
C10 0.0286(7) 0.0193(6) 0.0184(6) 0.0001(5) -0.0019(5) -0.0014(5)
C11 0.0278(7) 0.0207(6) 0.0187(6) -0.0004(5) -0.0037(5) -0.0013(5)
C12 0.0337(8) 0.0274(7) 0.0250(7) -0.0016(6) -0.0104(6) -0.0003(6)
C13 0.0301(8) 0.0327(8) 0.0294(8) -0.0035(6) -0.0112(6) -0.0042(6)
C14 0.0251(7) 0.0230(7) 0.0206(7) -0.0038(5) -0.0024(5) -0.0033(5)
C15 0.0238(7) 0.0295(8) 0.0320(8) -0.0024(6) -0.0070(6) -0.0056(6)
C16 0.0288(7) 0.0188(6) 0.0207(7) 0.0005(5) -0.0045(5) -0.0033(5)
C17 0.0356(8) 0.0210(7) 0.0241(7) -0.0016(6) -0.0012(6) -0.0010(6)
C18 0.0405(9) 0.0282(8) 0.0215(7) 0.0037(6) -0.0016(6) -0.0056(6)
C19 0.0389(8) 0.0225(7) 0.0308(8) 0.0070(6) -0.0122(7) -0.0048(6)
C20 0.0306(7) 0.0196(7) 0.0342(8) -0.0020(6) -0.0097(6) 0.0000(6)
C21 0.0257(7) 0.0232(7) 0.0213(7) -0.0024(5) -0.0037(5) -0.0045(5)
C22 0.0371(8) 0.0267(7) 0.0349(8) 0.0056(6) -0.0144(7) -0.0099(6)
N1 0.0259(6) 0.0169(6) 0.0245(6) 0.0004(5) -0.0065(5) -0.0056(5)
N2 0.0254(6) 0.0195(6) 0.0213(6) 0.0002(4) -0.0041(4) -0.0044(5)
N3 0.0395(8) 0.0424(8) 0.0484(9) -0.0096(7) -0.0172(7) -0.0110(7)
O1 0.0382(6) 0.0232(5) 0.0305(6) -0.0031(4) -0.0117(5) -0.0034(4)
O2 0.0287(5) 0.0190(5) 0.0247(5) -0.0001(4) -0.0104(4) -0.0026(4)
O3 0.0281(5) 0.0233(5) 0.0290(5) 0.0002(4) -0.0068(4) -0.0087(4)
Cl1 0.0349(2) 0.02716(18) 0.02936(19) 0.00753(14) -0.00638(15) 0.00219(15)
Cl2 0.02964(19) 0.0427(2) 0.02892(19) -0.00446(16) -0.01421(15) 0.00088(16)
Cl3 0.0628(3) 0.0285(2) 0.0365(2) -0.00243(17) 0.0146(2) 0.00872(19)
Cl4 0.0374(2) 0.03011(19) 0.0303(2) -0.00501(15) 0.00717(15) -0.00402(15)

loop_
_atom_type_symbol
_atom_type_description
_atom_type_scat_dispersion_real
_atom_type_scat_dispersion_imag
_atom_type_scat_source
C C 0.0033 0.0016 'International Tables Vol C Tables 4.2.6.8 and 6.1.1.4'
H H 0.0000 0.0000 'International Tables Vol C Tables 4.2.6.8 and 6.1.1.4'
N N 0.0061 0.0033 'International Tables Vol C Tables 4.2.6.8 and 6.1.1.4'
O O 0.0106 0.0060 'International Tables Vol C Tables 4.2.6.8 and 6.1.1.4'
Cl Cl 0.1484 0.1585 'International Tables Vol C Tables 4.2.6.8 and 6.1.1.4'

loop_
_geom_angle_atom_site_label_1
_geom_angle_atom_site_label_2
_geom_angle_atom_site_label_3
_geom_angle
_geom_angle_site_symmetry_1
_geom_angle_site_symmetry_3
_geom_angle_publ_flag
O1 C1 O2 121.92(13) . . ?
O1 C1 C2 131.85(14) . . ?
O2 C1 C2 106.22(12) . . ?
C3 C2 C1 108.85(12) . . ?
C3 C2 Cl1 129.24(12) . . ?
C1 C2 Cl1 121.88(11) . . ?
C2 C3 C4 107.97(12) . . ?
C2 C3 Cl2 126.35(11) . . ?
C4 C3 Cl2 125.66(12) . . ?
C5 C4 O2 118.85(12) . . ?
C5 C4 C3 133.11(13) . . ?
O2 C4 C3 108.03(12) . . ?
C4 C5 C6 126.43(13) . . ?
C4 C5 C15 120.22(13) . . ?
C6 C5 C15 113.34(13) . . ?
N1 C6 C7 107.78(12) . . ?
N1 C6 C5 125.03(13) . . ?
C7 C6 C5 127.19(13) . . ?
C8 C7 C6 107.31(13) . . ?
C8 C7 H7 126.3 . . ?
C6 C7 H7 126.3 . . ?
C7 C8 C9 107.87(13) . . ?
C7 C8 H8 126.1 . . ?
C9 C8 H8 126.1 . . ?
N1 C9 C8 107.66(13) . . ?
N1 C9 C10 123.81(13) . . ?
C8 C9 C10 128.40(13) . . ?
C11 C10 C9 124.12(13) . . ?
C11 C10 C16 121.06(13) . . ?
C9 C10 C16 114.78(12) . . ?
C10 C11 N2 122.47(13) . . ?
C10 C11 C12 127.97(13) . . ?
N2 C11 C12 109.51(12) . . ?
C13 C12 C11 106.90(13) . . ?
C13 C12 H12 126.5 . . ?
C11 C12 H12 126.5 . . ?
C12 C13 C14 104.87(13) . . ?
C12 C13 H13 127.6 . . ?
C14 C13 H13 127.6 . . ?
N2 C14 O3 124.51(13) . . ?
N2 C14 C13 114.29(13) . . ?
O3 C14 C13 121.20(13) . . ?
N3 C15 C5 173.49(17) . . ?
C21 C16 C17 116.22(13) . . ?
C21 C16 C10 122.02(12) . . ?
C17 C16 C10 121.61(12) . . ?
C18 C17 C16 122.37(14) . . ?
C18 C17 Cl3 118.34(12) . . ?
C16 C17 Cl3 119.29(11) . . ?
C19 C18 C17 119.24(14) . . ?
C19 C18 H18 120.4 . . ?
C17 C18 H18 120.4 . . ?
C18 C19 C20 120.68(14) . . ?
C18 C19 H19 119.7 . . ?
C20 C19 H19 119.7 . . ?
C19 C20 C21 118.88(14) . . ?
C19 C20 H20 120.6 . . ?
C21 C20 H20 120.6 . . ?
C20 C21 C16 122.54(13) . . ?
C20 C21 Cl4 118.73(11) . . ?
C16 C21 Cl4 118.73(11) . . ?
O3 C22 H22A 109.5 . . ?
O3 C22 H22B 109.5 . . ?
H22A C22 H22B 109.5 . . ?
O3 C22 H22C 109.5 . . ?
H22A C22 H22C 109.5 . . ?
H22B C22 H22C 109.5 . . ?
C9 N1 C6 109.37(12) . . ?
C9 N1 H1N 121.1(13) . . ?
C6 N1 H1N 129.1(13) . . ?
C14 N2 C11 104.42(12) . . ?
C4 O2 C1 108.90(10) . . ?
C14 O3 C22 114.52(11) . . ?

loop_
_geom_bond_atom_site_label_1
_geom_bond_atom_site_label_2
_geom_bond_distance
_geom_bond_site_symmetry_2
_geom_bond_publ_flag
C1 O1 1.1909(18) . ?
C1 O2 1.3931(17) . ?
C1 C2 1.460(2) . ?
C2 C3 1.342(2) . ?
C2 Cl1 1.6918(14) . ?
C3 C4 1.4401(19) . ?
C3 Cl2 1.6900(14) . ?
C4 C5 1.355(2) . ?
C4 O2 1.3827(17) . ?
C5 C6 1.4405(19) . ?
C5 C15 1.443(2) . ?
C6 N1 1.3696(18) . ?
C6 C7 1.396(2) . ?
C7 C8 1.390(2) . ?
C7 H7 0.9500 . ?
C8 C9 1.393(2) . ?
C8 H8 0.9500 . ?
C9 N1 1.3674(18) . ?
C9 C10 1.442(2) . ?
C10 C11 1.359(2) . ?
C10 C16 1.4919(19) . ?
C11 N2 1.4067(17) . ?
C11 C12 1.459(2) . ?
C12 C13 1.342(2) . ?
C12 H12 0.9500 . ?
C13 C14 1.459(2) . ?
C13 H13 0.9500 . ?
C14 N2 1.3000(18) . ?
C14 O3 1.3323(17) . ?
C15 N3 1.142(2) . ?
C16 C21 1.3936(19) . ?
C16 C17 1.395(2) . ?
C17 C18 1.381(2) . ?
C17 Cl3 1.7328(15) . ?
C18 C19 1.377(2) . ?
C18 H18 0.9500 . ?
C19 C20 1.380(2) . ?
C19 H19 0.9500 . ?
C20 C21 1.385(2) . ?
C20 H20 0.9500 . ?
C21 Cl4 1.7359(15) . ?
C22 O3 1.4425(18) . ?
C22 H22A 0.9800 . ?
C22 H22B 0.9800 . ?
C22 H22C 0.9800 . ?
N1 H1N 0.84(2) . ?

loop_
_geom_torsion_atom_site_label_1
_geom_torsion_atom_site_label_2
_geom_torsion_atom_site_label_3
_geom_torsion_atom_site_label_4
_geom_torsion
_geom_torsion_site_symmetry_1
_geom_torsion_site_symmetry_2
_geom_torsion_site_symmetry_3
_geom_torsion_site_symmetry_4
_geom_torsion_publ_flag
O1 C1 C2 C3 -178.94(16) . . . . ?
O2 C1 C2 C3 1.13(16) . . . . ?
O1 C1 C2 Cl1 -0.7(2) . . . . ?
O2 C1 C2 Cl1 179.35(10) . . . . ?
C1 C2 C3 C4 -0.19(16) . . . . ?
Cl1 C2 C3 C4 -178.25(11) . . . . ?
C1 C2 C3 Cl2 178.48(11) . . . . ?
Cl1 C2 C3 Cl2 0.4(2) . . . . ?
C2 C3 C4 C5 177.94(15) . . . . ?
Cl2 C3 C4 C5 -0.7(2) . . . . ?
C2 C3 C4 O2 -0.83(16) . . . . ?
Cl2 C3 C4 O2 -179.51(10) . . . . ?
O2 C4 C5 C6 -2.8(2) . . . . ?
C3 C4 C5 C6 178.52(14) . . . . ?
O2 C4 C5 C15 178.14(12) . . . . ?
C3 C4 C5 C15 -0.5(2) . . . . ?
C4 C5 C6 N1 -14.2(2) . . . . ?
C15 C5 C6 N1 164.95(13) . . . . ?
C4 C5 C6 C7 166.49(15) . . . . ?
C15 C5 C6 C7 -14.4(2) . . . . ?
N1 C6 C7 C8 0.40(17) . . . . ?
C5 C6 C7 C8 179.85(14) . . . . ?
C6 C7 C8 C9 -1.28(18) . . . . ?
C7 C8 C9 N1 1.68(17) . . . . ?
C7 C8 C9 C10 -174.23(14) . . . . ?
N1 C9 C10 C11 -10.0(2) . . . . ?
C8 C9 C10 C11 165.34(15) . . . . ?
N1 C9 C10 C16 172.14(13) . . . . ?
C8 C9 C10 C16 -12.5(2) . . . . ?
C9 C10 C11 N2 2.2(2) . . . . ?
C16 C10 C11 N2 -179.99(12) . . . . ?
C9 C10 C11 C12 -174.92(14) . . . . ?
C16 C10 C11 C12 2.8(2) . . . . ?
C10 C11 C12 C13 176.61(15) . . . . ?
N2 C11 C12 C13 -0.86(17) . . . . ?
C11 C12 C13 C14 0.83(16) . . . . ?
C12 C13 C14 N2 -0.60(18) . . . . ?
C12 C13 C14 O3 178.64(13) . . . . ?
C4 C5 C15 N3 157.0(15) . . . . ?
C6 C5 C15 N3 -22.2(16) . . . . ?
C11 C10 C16 C21 -89.41(18) . . . . ?
C9 C10 C16 C21 88.55(17) . . . . ?
C11 C10 C16 C17 95.23(18) . . . . ?
C9 C10 C16 C17 -86.81(17) . . . . ?
C21 C16 C17 C18 -0.5(2) . . . . ?
C10 C16 C17 C18 175.15(15) . . . . ?
C21 C16 C17 Cl3 179.87(11) . . . . ?
C10 C16 C17 Cl3 -4.5(2) . . . . ?
C16 C17 C18 C19 -1.8(3) . . . . ?
Cl3 C17 C18 C19 177.84(13) . . . . ?
C17 C18 C19 C20 2.4(2) . . . . ?
C18 C19 C20 C21 -0.7(2) . . . . ?
C19 C20 C21 C16 -1.7(2) . . . . ?
C19 C20 C21 Cl4 177.59(12) . . . . ?
C17 C16 C21 C20 2.3(2) . . . . ?
C10 C16 C21 C20 -173.33(14) . . . . ?
C17 C16 C21 Cl4 -177.04(11) . . . . ?
C10 C16 C21 Cl4 7.36(19) . . . . ?
C8 C9 N1 C6 -1.45(16) . . . . ?
C10 C9 N1 C6 174.70(13) . . . . ?
C7 C6 N1 C9 0.65(16) . . . . ?
C5 C6 N1 C9 -178.81(13) . . . . ?
O3 C14 N2 C11 -179.15(13) . . . . ?
C13 C14 N2 C11 0.06(16) . . . . ?
C10 C11 N2 C14 -177.16(13) . . . . ?
C12 C11 N2 C14 0.47(15) . . . . ?
C5 C4 O2 C1 -177.42(12) . . . . ?
C3 C4 O2 C1 1.55(15) . . . . ?
O1 C1 O2 C4 178.43(14) . . . . ?
C2 C1 O2 C4 -1.64(14) . . . . ?
N2 C14 O3 C22 4.2(2) . . . . ?
C13 C14 O3 C22 -174.93(13) . . . . ?

loop_
_cod_related_entry_id
_cod_related_entry_database
_cod_related_entry_code
1 ChemSpider 30653383
